data_7106170
loop_
_publ_author_name
'Emily Y. Tsui'
'Jacob S. Kanady'
'Michael W.Day'
'Theodor Agapie'

_publ_section_title
;
 Trinuclear first row transition metal complexes of a hexapyridyl,
 trialkoxy 1,3,5-triarylbenzene ligand
;
_journal_name_full Chem.Commun.
_journal_page_first 4189
_journal_paper_doi 10.1039/c0cc05608a
_journal_volume 47
_journal_year 2011
_chemical_absolute_configuration ad
_chemical_formula_moiety 'C63 H48 Co3 N6 O9'
_chemical_formula_sum 'C63 H48 Co3 N6 O9'
_chemical_formula_weight 1209.86
_chemical_name_systematic
;

?

;
_space_group_IT_number 146
_symmetry_cell_setting trigonal
_symmetry_space_group_name_Hall 'R 3'
_symmetry_space_group_name_H-M 'R 3 :H'
_atom_sites_solution_hydrogens geom
_atom_sites_solution_primary direct
_atom_sites_solution_secondary difmap
_audit_creation_method SHELXL-97
_cell_angle_alpha 90.00
_cell_angle_beta 90.00
_cell_angle_gamma 120.00
_cell_formula_units_Z 3
_cell_length_a 20.8675(10)
_cell_length_b 20.8675(10)
_cell_length_c 10.5670(6)
_cell_measurement_reflns_used 9893
_cell_measurement_temperature 100(2)
_cell_measurement_theta_max 27.53
_cell_measurement_theta_min 2.23
_cell_volume 3985.0(4)
_computing_cell_refinement 'Bruker SAINT-Plus v7.66A'
_computing_data_collection 'Bruker APEX2 v2009.7-0'
_computing_data_reduction 'Bruker SAINT-Plus v7.66A'
_computing_molecular_graphics 'Bruker XP v5.1'
_computing_publication_material 'Bruker XCIF 2008'
_computing_structure_refinement 'SHELXL-97 (Sheldrick, 2008)'
_computing_structure_solution 'SHELXS-97 (Sheldrick, 2008)'
_diffrn_ambient_temperature 100(2)
_diffrn_measured_fraction_theta_full 1.000
_diffrn_measured_fraction_theta_max 1.000
_diffrn_measurement_device_type 'Bruker KAPPA APEX II'
_diffrn_measurement_method '\w scans; 10 settings'
_diffrn_radiation_monochromator graphite
_diffrn_radiation_source 'fine-focus sealed tube'
_diffrn_radiation_type MoK\a
_diffrn_radiation_wavelength 0.71073
_diffrn_reflns_av_R_equivalents 0.0349
_diffrn_reflns_av_sigmaI/netI 0.0330
_diffrn_reflns_limit_h_max 29
_diffrn_reflns_limit_h_min -29
_diffrn_reflns_limit_k_max 29
_diffrn_reflns_limit_k_min -29
_diffrn_reflns_limit_l_max 14
_diffrn_reflns_limit_l_min -14
_diffrn_reflns_number 28754
_diffrn_reflns_theta_full 30.10
_diffrn_reflns_theta_max 30.10
_diffrn_reflns_theta_min 2.23
_exptl_absorpt_coefficient_mu 0.993
_exptl_absorpt_correction_T_max 0.7460
_exptl_absorpt_correction_T_min 0.6512
_exptl_absorpt_correction_type multi-scan
_exptl_absorpt_process_details 'SADABS v2008/1, Bruker-AXS, Madison, WI'
_exptl_crystal_colour Red
_exptl_crystal_density_diffrn 1.512
_exptl_crystal_density_method 'not measured'
_exptl_crystal_description Fragment
_exptl_crystal_F_000 1863
_exptl_crystal_size_max 0.19
_exptl_crystal_size_mid 0.15
_exptl_crystal_size_min 0.12
_refine_diff_density_max 0.713
_refine_diff_density_min -0.292
_refine_diff_density_rms 0.070
_refine_ls_abs_structure_details 'Flack H D (1983), Acta Cryst. A39, 876-881'
_refine_ls_abs_structure_Flack 0.012(11)
_refine_ls_extinction_method none
_refine_ls_goodness_of_fit_ref 2.172
_refine_ls_hydrogen_treatment Riding
_refine_ls_matrix_type 'Full matrix'
_refine_ls_number_parameters 262
_refine_ls_number_reflns 5191
_refine_ls_number_restraints 7
_refine_ls_restrained_S_all 2.172
_refine_ls_R_factor_all 0.0429
_refine_ls_R_factor_gt 0.0380
_refine_ls_shift/su_max 0.001
_refine_ls_shift/su_mean 0.000
_refine_ls_structure_factor_coef Fsqd
_refine_ls_weighting_details w=1/s^2^(Fo^2^)
_refine_ls_weighting_scheme sigma
_refine_ls_wR_factor_gt 0.0788
_refine_ls_wR_factor_ref 0.0795
_reflns_number_gt 4777
_reflns_number_total 5191
_reflns_threshold_expression >2sigma(I)
_cod_data_source_file c0cc05608a.txt
_cod_data_source_block jsk02
_cod_depositor_comments
;
The following automatic conversions were performed:

'_symmetry_cell_setting' value 'Trigonal' changed to 'trigonal'
according to the built-in table from CIF Core dictionary named
'cif_core.dic' version 2.4.1 from
2010-06-29.

'_refine_ls_weighting_scheme' value 'Sigma' changed to
'sigma' according to the built-in table from CIF Core dictionary
named 'cif_core.dic' version 2.4.1 from 2010-06-29.

Automatic conversion script
Id: cif_fix_values 1646 2011-03-28 12:23:43Z adriana 

The following automatic conversions were performed:

'_atom_sites_solution_primary' value 'Direct methods' was changed to
'direct'.

'_atom_sites_solution_secondary' value 'Difference Fourier map' was
changed to 'difmap'.

'_atom_sites_solution_hydrogens' value 'Geometric positions' was
changed to 'geom'.

Automatic conversion script
Id: cif_fix_values 6452 2018-10-05 10:23:21Z andrius 
;
_cod_original_sg_symbol_H-M R3
_cod_database_code 7106170

loop_
_symmetry_equiv_pos_as_xyz
'x, y, z'
'-y, x-y, z'
'-x+y, -x, z'
'x+2/3, y+1/3, z+1/3'
'-y+2/3, x-y+1/3, z+1/3'
'-x+y+2/3, -x+1/3, z+1/3'
'x+1/3, y+2/3, z+2/3'
'-y+1/3, x-y+2/3, z+2/3'
'-x+y+1/3, -x+2/3, z+2/3'

loop_
_atom_site_label
_atom_site_type_symbol
_atom_site_fract_x
_atom_site_fract_y
_atom_site_fract_z
_atom_site_U_iso_or_equiv
_atom_site_adp_type
_atom_site_occupancy
_atom_site_symmetry_multiplicity
_atom_site_calc_flag
_atom_site_refinement_flags
_atom_site_disorder_assembly
_atom_site_disorder_group
Co1 Co 0.278103(17) 0.563630(17) 0.93578(3) 0.02626(8) Uani 1 1 d . . .
O1 O 0.37802(9) 0.61847(8) 0.84425(17) 0.0234(4) Uani 1 1 d . A .
N1 N 0.16277(12) 0.51811(12) 1.0019(2) 0.0326(5) Uani 1 1 d . A .
N2 N 0.28078(11) 0.47803(11) 0.83753(19) 0.0263(4) Uani 1 1 d . A .
C1 C 0.27595(13) 0.68188(13) 0.5878(2) 0.0260(5) Uani 1 1 d . . .
H1 H 0.2366 0.6923 0.5845 0.031 Uiso 1 1 calc R . .
C2 C 0.26038(13) 0.60898(13) 0.5902(2) 0.0247(5) Uani 1 1 d . . .
C3 C 0.18295(13) 0.54576(13) 0.6017(2) 0.0261(5) Uani 1 1 d . . .
C4 C 0.15560(14) 0.49421(14) 0.5044(3) 0.0322(6) Uani 1 1 d . . .
H4 H 0.1855 0.5018 0.4319 0.039 Uiso 1 1 calc R . .
C5 C 0.08524(14) 0.43141(14) 0.5101(3) 0.0331(6) Uani 1 1 d . . .
H5 H 0.0673 0.3968 0.4424 0.040 Uiso 1 1 calc R . .
C6 C 0.04172(14) 0.42038(14) 0.6173(3) 0.0332(6) Uani 1 1 d . . .
H6 H -0.0060 0.3777 0.6231 0.040 Uiso 1 1 calc R . .
C7 C 0.06759(14) 0.47092(14) 0.7141(3) 0.0310(6) Uani 1 1 d . . .
H7 H 0.0370 0.4625 0.7859 0.037 Uiso 1 1 calc R . .
C8 C 0.13807(13) 0.53498(13) 0.7105(2) 0.0264(5) Uani 1 1 d . . .
C9 C 0.16485(12) 0.58965(12) 0.8221(2) 0.0245(5) Uani 1 1 d . . .
C10 C 0.12619(15) 0.54753(13) 0.9450(2) 0.0300(6) Uani 1 1 d . . .
C11 C 0.06120(14) 0.54018(15) 0.9945(3) 0.0371(6) Uani 1 1 d . A .
H11 H 0.0357 0.5608 0.9516 0.044 Uiso 1 1 calc R . .
C12 C 0.03420(16) 0.50251(17) 1.1066(3) 0.0478(8) Uani 1 1 d . . .
H12 H -0.0102 0.4970 1.1418 0.057 Uiso 1 1 calc R A .
C13 C 0.07141(16) 0.47312(18) 1.1669(3) 0.0534(9) Uani 1 1 d . A .
H13 H 0.0540 0.4479 1.2452 0.064 Uiso 1 1 calc R . .
C14 C 0.13464(16) 0.48079(17) 1.1119(3) 0.0456(8) Uani 1 1 d . . .
H14 H 0.1597 0.4590 1.1526 0.055 Uiso 1 1 calc R A .
C15 C 0.34798(13) 0.49421(13) 0.7967(2) 0.0268(5) Uani 1 1 d . . .
C16 C 0.36095(15) 0.44233(14) 0.7378(3) 0.0375(6) Uani 1 1 d . A .
H16 H 0.4092 0.4547 0.7104 0.045 Uiso 1 1 calc R . .
C17 C 0.30048(16) 0.37098(15) 0.7201(3) 0.0453(7) Uani 1 1 d . . .
H17 H 0.3074 0.3341 0.6801 0.054 Uiso 1 1 calc R A .
C18 C 0.23167(16) 0.35448(15) 0.7603(3) 0.0412(7) Uani 1 1 d . A .
H18 H 0.1902 0.3064 0.7482 0.049 Uiso 1 1 calc R . .
C19 C 0.22372(15) 0.40970(14) 0.8193(3) 0.0336(6) Uani 1 1 d . . .
H19 H 0.1760 0.3985 0.8477 0.040 Uiso 1 1 calc R A .
O2A O 0.3058(4) 0.5351(4) 1.1064(6) 0.0298(11) Uani 0.727(2) 1 d PD A 1
O3A O 0.2407(2) 0.41094(16) 1.1217(3) 0.0656(10) Uani 0.727(2) 1 d PD A 1
C20A C 0.2883(2) 0.4730(2) 1.1604(4) 0.0406(10) Uani 0.727(2) 1 d PD A 1
C21A C 0.3207(3) 0.4751(3) 1.2899(5) 0.0603(14) Uani 0.727(2) 1 d PD A 1
H21A H 0.2816 0.4396 1.3460 0.090 Uiso 0.727(2) 1 calc PR A 1
H21B H 0.3419 0.5250 1.3254 0.090 Uiso 0.727(2) 1 calc PR A 1
H21C H 0.3596 0.4620 1.2819 0.090 Uiso 0.727(2) 1 calc PR A 1
O2B O 0.2357(13) 0.6902(16) 1.120(2) 0.062(8) Uiso 0.273(2) 1 d PD . -2
O3B O 0.3221(4) 0.6685(6) 1.0502(3) 0.0051(13) Uiso 0.273(2) 1 d PD . -2
C20B C 0.2860(4) 0.6733(4) 1.1391(7) 0.0176(16) Uiso 0.273(2) 1 d PD . -2
C21B C 0.2981(5) 0.6542(6) 1.2685(8) 0.030(2) Uiso 0.273(2) 1 d PD A -2
H21D H 0.2917 0.6044 1.2683 0.045 Uiso 0.273(2) 1 calc PR A -2
H21E H 0.2621 0.6556 1.3264 0.045 Uiso 0.273(2) 1 calc PR A -2
H21F H 0.3483 0.6899 1.2963 0.045 Uiso 0.273(2) 1 calc PR A -2

loop_
_atom_site_aniso_label
_atom_site_aniso_U_11
_atom_site_aniso_U_22
_atom_site_aniso_U_33
_atom_site_aniso_U_23
_atom_site_aniso_U_13
_atom_site_aniso_U_12
Co1 0.02458(17) 0.02192(16) 0.03285(17) 0.00259(15) -0.00080(15) 0.01207(15)
O1 0.0247(8) 0.0212(8) 0.0248(9) 0.0000(7) -0.0018(7) 0.0119(7)
N1 0.0300(11) 0.0291(11) 0.0301(12) 0.0064(9) -0.0017(10) 0.0084(9)
N2 0.0286(10) 0.0248(10) 0.0230(11) 0.0004(8) 0.0004(8) 0.0114(8)
C1 0.0274(12) 0.0333(13) 0.0187(12) -0.0007(10) -0.0001(9) 0.0162(10)
C2 0.0273(12) 0.0289(12) 0.0154(11) 0.0026(9) 0.0009(9) 0.0123(10)
C3 0.0281(12) 0.0282(12) 0.0238(13) -0.0002(10) -0.0044(9) 0.0154(10)
C4 0.0378(14) 0.0345(14) 0.0269(14) -0.0025(11) -0.0037(11) 0.0199(12)
C5 0.0355(14) 0.0296(13) 0.0343(15) -0.0057(11) -0.0092(11) 0.0162(11)
C6 0.0288(13) 0.0252(12) 0.0449(16) -0.0015(11) -0.0103(12) 0.0131(11)
C7 0.0288(13) 0.0315(13) 0.0345(14) 0.0047(11) 0.0005(11) 0.0163(11)
C8 0.0260(12) 0.0275(12) 0.0286(13) 0.0035(10) -0.0017(10) 0.0155(10)
C9 0.0241(12) 0.0258(11) 0.0247(13) 0.0021(9) 0.0013(9) 0.0132(10)
C10 0.0281(13) 0.0271(12) 0.0277(14) 0.0007(11) 0.0013(10) 0.0085(11)
C11 0.0294(13) 0.0397(15) 0.0336(16) -0.0002(12) 0.0048(11) 0.0109(11)
C12 0.0288(14) 0.0572(19) 0.0383(17) 0.0039(15) 0.0065(13) 0.0071(14)
C13 0.0337(15) 0.060(2) 0.0317(16) 0.0175(15) 0.0022(13) -0.0027(14)
C14 0.0370(16) 0.0430(16) 0.0377(17) 0.0135(13) -0.0056(13) 0.0057(13)
C15 0.0309(13) 0.0244(11) 0.0255(13) 0.0025(10) -0.0011(10) 0.0141(10)
C16 0.0344(14) 0.0272(13) 0.0465(18) -0.0030(12) 0.0061(12) 0.0122(11)
C17 0.0523(18) 0.0297(14) 0.0530(19) -0.0105(13) 0.0042(15) 0.0198(14)
C18 0.0381(15) 0.0249(13) 0.0503(19) -0.0059(12) 0.0005(13) 0.0079(12)
C19 0.0311(13) 0.0281(13) 0.0353(15) -0.0006(11) 0.0006(11) 0.0099(11)
O2A 0.033(2) 0.0308(18) 0.0219(18) 0.0094(15) -0.0019(13) 0.0133(16)
O3A 0.102(3) 0.0344(17) 0.051(2) 0.0045(14) 0.0030(19) 0.0272(18)
C20A 0.051(2) 0.049(2) 0.035(2) 0.0111(19) 0.0111(18) 0.035(2)
C21A 0.065(3) 0.083(4) 0.058(3) 0.001(3) -0.022(3) 0.056(3)

loop_
_atom_type_symbol
_atom_type_description
_atom_type_scat_dispersion_real
_atom_type_scat_dispersion_imag
_atom_type_scat_source
C C 0.0033 0.0016 'International Tables Vol C Tables 4.2.6.8 and 6.1.1.4'
H H 0.0000 0.0000 'International Tables Vol C Tables 4.2.6.8 and 6.1.1.4'
N N 0.0061 0.0033 'International Tables Vol C Tables 4.2.6.8 and 6.1.1.4'
O O 0.0106 0.0060 'International Tables Vol C Tables 4.2.6.8 and 6.1.1.4'
Co Co 0.3494 0.9721 'International Tables Vol C Tables 4.2.6.8 and 6.1.1.4'

loop_
_geom_angle_atom_site_label_1
_geom_angle_atom_site_label_2
_geom_angle_atom_site_label_3
_geom_angle
_geom_angle_site_symmetry_1
_geom_angle_site_symmetry_3
_geom_angle_publ_flag
O1 Co1 O3B 85.75(19) 3_565 2_665 yes
O1 Co1 O1 91.81(9) 3_565 . yes
O3B Co1 O1 80.2(3) 2_665 . yes
O1 Co1 O2A 148.1(2) 3_565 . ?
O3B Co1 O2A 69.2(2) 2_665 . ?
O1 Co1 O2A 102.7(2) . . yes
O1 Co1 N2 117.83(7) 3_565 . yes
O3B Co1 N2 148.0(3) 2_665 . yes
O1 Co1 N2 77.79(7) . . yes
O2A Co1 N2 93.2(2) . . yes
O1 Co1 O2B 142.7(6) 3_565 2_665 ?
O3B Co1 O2B 63.2(5) 2_665 2_665 yes
O1 Co1 O2B 102.0(8) . 2_665 yes
O2A Co1 O2B 6.1(7) . 2_665 yes
N2 Co1 O2B 99.0(5) . 2_665 yes
O1 Co1 N1 74.91(8) 3_565 . yes
O3B Co1 N1 100.7(3) 2_665 . yes
O1 Co1 N1 166.53(7) . . yes
O2A Co1 N1 90.1(2) . . yes
N2 Co1 N1 106.14(8) . . yes
O2B Co1 N1 90.2(8) 2_665 . yes
O1 Co1 O3B 76.24(14) 3_565 . ?
O3B Co1 O3B 10.2(3) 2_665 . ?
O1 Co1 O3B 84.50(17) . . ?
O2A Co1 O3B 77.0(2) . . ?
N2 Co1 O3B 157.42(14) . . ?
O2B Co1 O3B 70.9(5) 2_665 . ?
N1 Co1 O3B 94.32(17) . . ?
O1 Co1 C20B 112.81(18) 3_565 2_665 ?
O3B Co1 C20B 31.4(2) 2_665 2_665 ?
O1 Co1 C20B 95.19(19) . 2_665 ?
O2A Co1 C20B 38.4(3) . 2_665 ?
N2 Co1 C20B 128.97(18) . 2_665 ?
O2B Co1 C20B 32.3(5) 2_665 2_665 ?
N1 Co1 C20B 92.14(19) . 2_665 ?
O3B Co1 C20B 38.6(2) . 2_665 ?
O1 Co1 O3B 81.8(2) 3_565 3_565 ?
O3B Co1 O3B 6.26(13) 2_665 3_565 ?
O1 Co1 O3B 75.60(15) . 3_565 ?
O2A Co1 O3B 74.6(3) . 3_565 ?
N2 Co1 O3B 147.3(2) . 3_565 ?
O2B Co1 O3B 68.7(6) 2_665 3_565 ?
N1 Co1 O3B 104.16(19) . 3_565 ?
O3B Co1 O3B 10.2(2) . 3_565 ?
C20B Co1 O3B 37.3(2) 2_665 3_565 ?
C9 O1 Co1 118.82(13) 2_665 2_665 ?
C9 O1 Co1 113.88(13) 2_665 . ?
Co1 O1 Co1 105.73(8) 2_665 . ?
C10 N1 C14 117.7(3) . . ?
C10 N1 Co1 114.14(17) . . ?
C14 N1 Co1 125.58(19) . . ?
C19 N2 C15 119.0(2) . . ?
C19 N2 Co1 126.32(18) . . ?
C15 N2 Co1 114.60(15) . . ?
C2 C1 C2 120.5(3) 3_565 . ?
C1 C2 C1 119.5(3) 2_665 . ?
C1 C2 C3 118.7(2) 2_665 . ?
C1 C2 C3 121.7(2) . . ?
C4 C3 C8 119.4(2) . . ?
C4 C3 C2 117.9(2) . . ?
C8 C3 C2 122.6(2) . . ?
C3 C4 C5 121.8(2) . . ?
C4 C5 C6 118.8(2) . . ?
C7 C6 C5 120.3(2) . . ?
C6 C7 C8 122.2(3) . . ?
C7 C8 C3 117.5(2) . . ?
C7 C8 C9 120.2(2) . . ?
C3 C8 C9 122.3(2) . . ?
O1 C9 C8 113.08(19) 3_565 . ?
O1 C9 C10 106.07(19) 3_565 . ?
C8 C9 C10 109.20(19) . . ?
O1 C9 C15 108.68(18) 3_565 3_565 ?
C8 C9 C15 109.75(19) . 3_565 ?
C10 C9 C15 109.99(19) . 3_565 ?
N1 C10 C11 122.0(3) . . ?
N1 C10 C9 112.5(2) . . ?
C11 C10 C9 125.5(2) . . ?
C12 C11 C10 119.0(3) . . ?
C13 C12 C11 119.7(3) . . ?
C14 C13 C12 118.6(3) . . ?
C13 C14 N1 122.9(3) . . ?
N2 C15 C16 122.4(2) . . ?
N2 C15 C9 114.8(2) . 2_665 ?
C16 C15 C9 122.8(2) . 2_665 ?
C15 C16 C17 117.7(3) . . ?
C18 C17 C16 120.0(3) . . ?
C17 C18 C19 118.4(2) . . ?
N2 C19 C18 122.4(2) . . ?
C20A O2A Co1 134.0(5) . . ?
O3A C20A O2A 125.3(5) . . ?
O3A C20A C21A 116.0(4) . . ?
O2A C20A C21A 118.2(5) . . ?
C20B O2B Co1 83.8(12) . 3_565 ?
C20B O3B Co1 89.7(5) . 3_565 ?
C20B O3B Co1 121.1(7) . . ?
Co1 O3B Co1 97.5(2) 3_565 . ?
C20B O3B Co1 150.5(8) . 2_665 ?
Co1 O3B Co1 92.9(3) 3_565 2_665 ?
Co1 O3B Co1 87.67(17) . 2_665 ?
O3B C20B O2B 121.2(12) . . ?
O3B C20B C21B 119.0(7) . . ?
O2B C20B C21B 119.7(12) . . ?
O3B C20B Co1 58.9(4) . 3_565 ?
O2B C20B Co1 63.9(11) . 3_565 ?
C21B C20B Co1 170.7(6) . 3_565 ?

loop_
_geom_bond_atom_site_label_1
_geom_bond_atom_site_label_2
_geom_bond_distance
_geom_bond_site_symmetry_2
_geom_bond_publ_flag
Co1 O1 1.9981(16) 3_565 yes
Co1 O3B 2.035(6) 2_665 yes
Co1 O1 2.0509(17) . yes
Co1 O2A 2.070(5) . yes
Co1 N2 2.091(2) . yes
Co1 O2B 2.15(2) 2_665 yes
Co1 N1 2.213(2) . yes
Co1 O3B 2.254(9) . ?
Co1 C20B 2.377(7) 2_665 ?
Co1 O3B 2.404(6) 3_565 ?
O1 C9 1.391(3) 2_665 ?
O1 Co1 1.9981(16) 2_665 ?
N1 C10 1.338(3) . ?
N1 C14 1.358(4) . ?
N2 C19 1.338(3) . ?
N2 C15 1.339(3) . ?
C1 C2 1.387(3) 3_565 ?
C1 C2 1.388(3) . ?
C2 C1 1.387(3) 2_665 ?
C2 C3 1.495(3) . ?
C3 C4 1.388(3) . ?
C3 C8 1.427(3) . ?
C4 C5 1.397(4) . ?
C5 C6 1.397(4) . ?
C6 C7 1.371(4) . ?
C7 C8 1.409(3) . ?
C8 C9 1.539(3) . ?
C9 O1 1.391(3) 3_565 ?
C9 C10 1.550(3) . ?
C9 C15 1.556(3) 3_565 ?
C10 C11 1.388(4) . ?
C11 C12 1.377(4) . ?
C12 C13 1.364(5) . ?
C13 C14 1.376(5) . ?
C15 C16 1.388(4) . ?
C15 C9 1.556(3) 2_665 ?
C16 C17 1.402(4) . ?
C17 C18 1.366(4) . ?
C18 C19 1.391(4) . ?
O2A C20A 1.289(7) . ?
O3A C20A 1.243(5) . ?
C20A C21A 1.517(6) . ?
O2B C20B 1.279(18) . ?
O2B Co1 2.15(2) 3_565 ?
O3B C20B 1.239(8) . ?
O3B Co1 2.035(6) 3_565 ?
O3B Co1 2.404(6) 2_665 ?
C20B C21B 1.481(10) . ?
C20B Co1 2.377(7) 3_565 ?
